data_7064361
loop_
_publ_author_name
'Ajaydev, Rameshbabu'
'Joy, Wilson'
'Krishnan, Aravind'
'Shanmugam, Sivakumar'

_publ_section_title
;
 Stereoselective one-pot synthesis of spiro-indenoquinoxaline--pyrrolidine
 hybrids: structural elucidation and biological evaluation
;
_journal_issue 20
_journal_name_full 'New Journal of Chemistry'
_journal_page_first 8573
_journal_page_last 8580
_journal_paper_doi 10.1039/D6NJ00925E
_journal_volume 50
_journal_year 2026
_chemical_formula_moiety 'C32 H28.447 N3 O2 S2, 0.2[H2O]'
_chemical_formula_sum 'C32 H28.85 N3 O2.2 S2'
_chemical_formula_weight 554.75
_space_group_crystal_system tetragonal
_space_group_IT_number 82
_space_group_name_Hall 'I -4'
_space_group_name_H-M_alt 'I -4'
_atom_sites_solution_hydrogens geom
_atom_sites_solution_primary dual
_audit_creation_date 2025-11-21
_audit_creation_method
;
Olex2 1.5-alpha
(compiled 2025.07.13 svn.rb7424aed for OlexSys, GUI svn.r7317)
;
_audit_update_record
;
2025-11-22 deposited with the CCDC.	2026-03-30 downloaded from the CCDC.
;
_cell_angle_alpha 90
_cell_angle_beta 90
_cell_angle_gamma 90
_cell_formula_units_Z 8
_cell_length_a 22.317(5)
_cell_length_b 22.317(5)
_cell_length_c 11.022(4)
_cell_measurement_reflns_used 9723
_cell_measurement_temperature 300(2)
_cell_measurement_theta_max 23.45
_cell_measurement_theta_min 2.58
_cell_volume 5489(3)
_computing_molecular_graphics 'Olex2 1.5-alpha (Dolomanov et al., 2009)'
_computing_publication_material 'Olex2 1.5-alpha (Dolomanov et al., 2009)'
_computing_structure_refinement 'SHELXL 2018/3 (Sheldrick, 2015)'
_computing_structure_solution 'SHELXT 2018/2 (Sheldrick, 2018)'
_diffrn_ambient_temperature 300.00
_diffrn_measured_fraction_theta_full 0.999
_diffrn_measured_fraction_theta_max 0.999
_diffrn_measurement_device_type 'Bruker APEX-II CCD'
_diffrn_radiation_type MoK\a
_diffrn_radiation_wavelength 0.71073
_diffrn_reflns_av_R_equivalents 0.0507
_diffrn_reflns_av_unetI/netI 0.0289
_diffrn_reflns_Laue_measured_fraction_full 0.999
_diffrn_reflns_Laue_measured_fraction_max 0.999
_diffrn_reflns_limit_h_max 29
_diffrn_reflns_limit_h_min -29
_diffrn_reflns_limit_k_max 29
_diffrn_reflns_limit_k_min -29
_diffrn_reflns_limit_l_max 14
_diffrn_reflns_limit_l_min -14
_diffrn_reflns_number 67142
_diffrn_reflns_point_group_measured_fraction_full 0.999
_diffrn_reflns_point_group_measured_fraction_max 0.999
_diffrn_reflns_theta_full 25.242
_diffrn_reflns_theta_max 28.291
_diffrn_reflns_theta_min 2.061
_exptl_absorpt_coefficient_mu 0.230
_exptl_absorpt_correction_type none
_exptl_crystal_colour gold
_exptl_crystal_density_diffrn 1.342
_exptl_crystal_description block
_exptl_crystal_F_000 2332
_exptl_crystal_size_max 0.317
_exptl_crystal_size_mid 0.276
_exptl_crystal_size_min 0.161
_refine_diff_density_max 0.180
_refine_diff_density_min -0.370
_refine_diff_density_rms 0.061
_refine_ls_abs_structure_details
;
 Flack x determined using 1707 quotients [(I+)-(I-)]/[(I+)+(I-)]
 (Parsons, Flack and Wagner, Acta Cryst. B69 (2013) 249-259).
;
_refine_ls_abs_structure_Flack 0.029(19)
_refine_ls_extinction_method none
_refine_ls_goodness_of_fit_ref 1.162
_refine_ls_hydrogen_treatment constr
_refine_ls_matrix_type full
_refine_ls_number_parameters 374
_refine_ls_number_reflns 6834
_refine_ls_number_restraints 17
_refine_ls_restrained_S_all 1.165
_refine_ls_R_factor_all 0.1238
_refine_ls_R_factor_gt 0.0648
_refine_ls_shift/su_max 0.000
_refine_ls_shift/su_mean 0.000
_refine_ls_structure_factor_coef Fsqd
_refine_ls_weighting_details 'w=1/[\s^2^(Fo^2^)+(0.1145P)^2^+2.9162P] where P=(Fo^2^+2Fc^2^)/3'
_refine_ls_weighting_scheme calc
_refine_ls_wR_factor_gt 0.1644
_refine_ls_wR_factor_ref 0.2367
_reflns_Friedel_coverage 0.901
_reflns_Friedel_fraction_full 0.999
_reflns_Friedel_fraction_max 0.998
_reflns_number_gt 4194
_reflns_number_total 6834
_reflns_threshold_expression 'I > 2\s(I)'
_cod_data_source_file d6nj00925e3.cif
_cod_data_source_block 6e_110925_a
_cod_depositor_comments 'Adding full bibliography for 7064361.cif.'
_cod_original_cell_volume 5490(3)
_cod_original_formula_sum 'C32 H28.85 N3 O2.20 S2'
_cod_database_code 7064361
_shelx_shelxl_version_number 2018/3
_shelx_space_group_comment
;
The symmetry employed for this shelxl refinement is uniquely defined
by the following loop, which should always be used as a source of
symmetry information in preference to the above space-group names.
They are only intended as comments.
;
_shelx_estimated_absorpt_t_max 0.964
_shelx_estimated_absorpt_t_min 0.931
_olex2_refinement_description
;
1. Fixed Uiso
 At 1.2 times of:
  All C(H) groups, All C(H,H) groups
 At 1.5 times of:
  All C(H,H,H) groups, All O(H) groups
2. Restrained distances
 C00D-C00H \\sim C00D-C4
 with sigma of 0.02
 C00W-O011 \\sim C3-O0
 with sigma of 0.02
 C00D-C00R \\sim C00D-C1
 with sigma of 0.02
 C00H-O011 \\sim C4-O0
 with sigma of 0.04
 C00Z-O011 \\sim C2-O0
 with sigma of 0.04
 C00H-C00W \\sim C4-C3
 with sigma of 0.02
 C00R-C012 \\sim C1-C0
 with sigma of 0.02
 C00W-C00Z \\sim C3-C2
 with sigma of 0.02
 C00Z-C012 \\sim C2-C0
 with sigma of 0.02
 C00B-C00H \\sim C00B-C4
 with sigma of 0.04
 C00B-C00R \\sim C00B-C1
 with sigma of 0.04
 C00D-C00W \\sim C00D-C3
 with sigma of 0.04
 C00D-C012 \\sim C00D-C0
 with sigma of 0.04
 C00H-C00R \\sim C4-C1
 with sigma of 0.04
 C00H-C00Z \\sim C4-C2
 with sigma of 0.04
 C00R-C00Z \\sim C1-C2
 with sigma of 0.04
 C00W-C012 \\sim C3-C0
 with sigma of 0.04
3. Uiso/Uaniso restraints and constraints
Uanis(O011) = Uanis(O0)
Uanis(C2) = Uanis(C00Z)
Uanis(C0) = Uanis(C012)
Uanis(C00W) = Uanis(C3)
Uanis(C00H) = Uanis(C4)
Uanis(C00R) = Uanis(C1)
4. Others
 Sof(C1)=Sof(H1)=Sof(C0)=Sof(H0)=Sof(C2)=Sof(H2)=Sof(C3)=Sof(C4)=Sof(H4)=
 Sof(O0)=Sof(H0A)=1-FVAR(1)
 Sof(C00H)=Sof(H00H)=Sof(C00R)=Sof(H00R)=Sof(C00W)=Sof(C00Z)=Sof(H00Z)=
 Sof(O011)=Sof(C012)=Sof(H012)=FVAR(1)
5.a Ternary CH refined with riding coordinates:
 C00A(H00A), C00B(H00B), C00K(H00K)
5.b Secondary CH2 refined with riding coordinates:
 C00M(H00C,H00D), C00O(H00E,H00F), C00S(H00G,H00I)
5.c Aromatic/amide H refined with riding coordinates:
 C00H(H00H), C00J(H00J), C00L(H00L), C00N(H00N), C00P(H00P), C00R(H00R),
 C00T(H00T), C00U(H00U), C00V(H00V), C00X(H00X), C00Y(H00Y), C00Z(H00Z),
 C012(H012), C1(H1), C0(H0), C2(H2), C4(H4)
5.d Idealised Me refined as rotating group:
 C010(H01A,H01B,H01C), C014(H01D,H01E,H01F)
5.e Idealised tetrahedral OH refined as rotating group:
 O0(H0A)
;
_smtbx_masks_special_details
;
A solvent mask was calculated and 14 electrons were 
found in a volume of 66\%A^3^ in 1 void per unit cell. 
This is consistent with the presence of 
0.2[H2O] per Asymmetric Unit 
which account for 16 electrons 
per unit cell.
;
_smtbx_masks_void_probe_radius 1.2
_smtbx_masks_void_truncation_radius 1.2
_olex2_submission_special_instructions 'No special instructions were received'

loop_
_space_group_symop_operation_xyz
'x, y, z'
'-x, -y, z'
'y, -x, -z'
'-y, x, -z'
'x+1/2, y+1/2, z+1/2'
'-x+1/2, -y+1/2, z+1/2'
'y+1/2, -x+1/2, -z+1/2'
'-y+1/2, x+1/2, -z+1/2'

loop_
_atom_site_label
_atom_site_type_symbol
_atom_site_fract_x
_atom_site_fract_y
_atom_site_fract_z
_atom_site_U_iso_or_equiv
_atom_site_adp_type
_atom_site_occupancy
_atom_site_site_symmetry_order
_atom_site_calc_flag
_atom_site_refinement_flags_posn
_atom_site_refinement_flags_adp
_atom_site_refinement_flags_occupancy
_atom_site_disorder_assembly
_atom_site_disorder_group
S001 S 0.40202(10) 0.27917(10) 0.83075(19) 0.0967(7) Uani 1 1 d . . . . .
S002 S 0.41514(10) 0.40886(12) 0.8666(3) 0.1133(9) Uani 1 1 d . . . . .
O003 O 0.3224(2) 0.4672(2) 0.7503(5) 0.0867(14) Uani 1 1 d . . . . .
N004 N 0.2234(2) 0.2953(2) 0.5332(4) 0.0628(11) Uani 1 1 d . . . . .
N005 N 0.2013(2) 0.4245(2) 0.4405(5) 0.0648(12) Uani 1 1 d . . . . .
N006 N 0.3314(2) 0.2631(2) 0.4050(5) 0.0706(13) Uani 1 1 d . . . . .
C007 C 0.2607(2) 0.3343(2) 0.4874(5) 0.0586(12) Uani 1 1 d . . . . .
C008 C 0.2551(2) 0.4019(2) 0.5011(5) 0.0597(12) Uani 1 1 d . . . . .
C009 C 0.3002(3) 0.4207(3) 0.7116(6) 0.0666(14) Uani 1 1 d . . . . .
C00A C 0.2438(3) 0.4215(2) 0.6337(5) 0.0608(13) Uani 1 1 d . . . . .
H00A H 0.215186 0.393161 0.669365 0.073 Uiso 1 1 calc R U . . .
C00B C 0.2122(3) 0.4825(2) 0.6223(6) 0.0623(13) Uani 1 1 d D . . . .
H00B H 0.242319 0.513492 0.607042 0.075 Uiso 1 1 calc R U . . .
C00C C 0.3143(3) 0.3182(3) 0.4265(5) 0.0628(13) Uani 1 1 d . . . . .
C00D C 0.1768(3) 0.4991(2) 0.7363(6) 0.0703(16) Uani 1 1 d D . . . .
C00E C 0.2400(3) 0.2360(2) 0.5162(6) 0.0648(14) Uani 1 1 d . . . . .
C00F C 0.2923(3) 0.2203(3) 0.4509(5) 0.0678(15) Uani 1 1 d . . . . .
C00G C 0.3152(3) 0.4220(3) 0.4474(6) 0.0669(14) Uani 1 1 d . . . . .
C00H C 0.1315(7) 0.4654(9) 0.7823(17) 0.067(3) Uani 0.553(8) 1 d D . P A 1
H00H H 0.120547 0.429256 0.746712 0.080 Uiso 0.553(8) 1 calc R U P A 1
C00I C 0.3475(3) 0.3732(3) 0.3999(6) 0.0689(15) Uani 1 1 d . . . . .
C00J C 0.2047(3) 0.1909(3) 0.5683(6) 0.0751(17) Uani 1 1 d . . . . .
H00J H 0.170744 0.201004 0.612680 0.090 Uiso 1 1 calc R U . . .
C00K C 0.1743(3) 0.4744(2) 0.5090(6) 0.0622(13) Uani 1 1 d . . . . .
H00K H 0.133613 0.463034 0.533190 0.075 Uiso 1 1 calc R U . . .
C00L C 0.3245(3) 0.3619(3) 0.7377(6) 0.0717(16) Uani 1 1 d . . . . .
H00L H 0.303697 0.329033 0.707168 0.086 Uiso 1 1 calc R U . . .
C00M C 0.2024(3) 0.4397(3) 0.3105(6) 0.0793(17) Uani 1 1 d . . . . .
H00C H 0.188110 0.406535 0.261746 0.095 Uiso 1 1 calc R U . . .
H00D H 0.242698 0.450066 0.284734 0.095 Uiso 1 1 calc R U . . .
C00N C 0.3073(4) 0.1591(3) 0.4379(7) 0.0803(18) Uani 1 1 d . . . . .
H00N H 0.341339 0.148176 0.394552 0.096 Uiso 1 1 calc R U . . .
C00O C 0.1611(3) 0.4929(3) 0.2999(7) 0.0825(18) Uani 1 1 d . . . . .
H00E H 0.119788 0.480236 0.291253 0.099 Uiso 1 1 calc R U . . .
H00F H 0.171929 0.517795 0.231094 0.099 Uiso 1 1 calc R U . . .
C00P C 0.3404(3) 0.4791(3) 0.4405(7) 0.0814(18) Uani 1 1 d . . . . .
H00P H 0.319961 0.512137 0.471065 0.098 Uiso 1 1 calc R U . . .
C00Q C 0.3745(3) 0.3505(3) 0.8023(6) 0.0792(19) Uani 1 1 d . . . . .
C00R C 0.1968(7) 0.5529(6) 0.7898(14) 0.065(3) Uani 0.553(8) 1 d D . P A 1
H00R H 0.226652 0.576213 0.754691 0.078 Uiso 0.553(8) 1 calc R U P A 1
C00S C 0.1707(3) 0.5259(3) 0.4181(7) 0.0792(18) Uani 1 1 d . . . . .
H00G H 0.137319 0.552332 0.436130 0.095 Uiso 1 1 calc R U . . .
H00I H 0.207476 0.549003 0.416794 0.095 Uiso 1 1 calc R U . . .
C00T C 0.2205(4) 0.1314(3) 0.5537(8) 0.090(2) Uani 1 1 d . . . . .
H00T H 0.196774 0.101451 0.587514 0.108 Uiso 1 1 calc R U . . .
C00U C 0.4032(3) 0.3812(4) 0.3448(8) 0.087(2) Uani 1 1 d . . . . .
H00U H 0.423778 0.348896 0.311603 0.104 Uiso 1 1 calc R U . . .
C00V C 0.3963(4) 0.4858(4) 0.3872(9) 0.097(2) Uani 1 1 d . . . . .
H00V H 0.413550 0.523671 0.382760 0.117 Uiso 1 1 calc R U . . .
C00W C 0.1028(7) 0.4864(7) 0.8822(15) 0.069(4) Uani 0.553(8) 1 d D . P A 1
C00X C 0.2719(4) 0.1159(3) 0.4886(8) 0.091(2) Uani 1 1 d . . . . .
H00X H 0.282215 0.075795 0.479679 0.109 Uiso 1 1 calc R U . . .
C00Y C 0.4267(3) 0.4373(4) 0.3408(10) 0.102(3) Uani 1 1 d . . . . .
H00Y H 0.464179 0.443124 0.305849 0.122 Uiso 1 1 calc R U . . .
C00Z C 0.1223(9) 0.5354(8) 0.9445(16) 0.076(4) Uani 0.553(8) 1 d D . P A 1
H00Z H 0.104136 0.546016 1.017334 0.091 Uiso 0.553(8) 1 calc R U P A 1
C010 C 0.3499(4) 0.2310(3) 0.7574(8) 0.092(2) Uani 1 1 d . . . . .
H01A H 0.350689 0.238312 0.671607 0.139 Uiso 1 1 calc R U . . .
H01B H 0.310343 0.238763 0.788031 0.139 Uiso 1 1 calc R U . . .
H01C H 0.360423 0.190060 0.773074 0.139 Uiso 1 1 calc R U . . .
O011 O 0.0564(5) 0.4529(4) 0.9197(9) 0.094(2) Uani 0.553(8) 1 d D . P A 1
C012 C 0.1691(7) 0.5692(7) 0.8991(15) 0.077(4) Uani 0.553(8) 1 d D . P A 1
H012 H 0.182192 0.602804 0.941226 0.093 Uiso 0.553(8) 1 calc R U P A 1
C014 C 0.4764(7) 0.3723(8) 0.9405(19) 0.202(8) Uani 1 1 d . . . . .
H01D H 0.500554 0.352114 0.881161 0.303 Uiso 1 1 calc R U . . .
H01E H 0.461177 0.343639 0.997685 0.303 Uiso 1 1 calc R U . . .
H01F H 0.500267 0.401507 0.982290 0.303 Uiso 1 1 calc R U . . .
C1 C 0.1230(9) 0.4658(11) 0.759(2) 0.065(3) Uani 0.447(8) 1 d D . P A 2
H1 H 0.108896 0.439990 0.699591 0.078 Uiso 0.447(8) 1 calc R U P A 2
C0 C 0.0913(11) 0.4707(12) 0.867(2) 0.077(4) Uani 0.447(8) 1 d D . P A 2
H0 H 0.060731 0.443420 0.881846 0.093 Uiso 0.447(8) 1 calc R U P A 2
C2 C 0.1031(11) 0.5144(9) 0.953(2) 0.076(4) Uani 0.447(8) 1 d D . P A 2
H2 H 0.079482 0.519210 1.021778 0.091 Uiso 0.447(8) 1 calc R U P A 2
C3 C 0.1518(11) 0.5500(9) 0.9299(18) 0.069(4) Uani 0.447(8) 1 d D . P A 2
C4 C 0.1873(9) 0.5408(8) 0.8279(17) 0.067(3) Uani 0.447(8) 1 d D . P A 2
H4 H 0.221184 0.564787 0.820126 0.080 Uiso 0.447(8) 1 calc R U P A 2
O0 O 0.1665(6) 0.5933(5) 1.0102(12) 0.094(2) Uani 0.447(8) 1 d D . P A 2
H0A H 0.185015 0.619979 0.975253 0.141 Uiso 0.447(8) 1 calc R U P A 2

loop_
_atom_site_aniso_label
_atom_site_aniso_U_11
_atom_site_aniso_U_22
_atom_site_aniso_U_33
_atom_site_aniso_U_23
_atom_site_aniso_U_13
_atom_site_aniso_U_12
S001 0.1013(13) 0.1074(14) 0.0815(11) -0.0097(10) -0.0210(10) 0.0514(11)
S002 0.0876(13) 0.1307(18) 0.1217(17) -0.0524(15) -0.0390(12) 0.0283(12)
O003 0.082(3) 0.072(3) 0.106(4) -0.019(3) -0.028(3) 0.008(2)
N004 0.073(3) 0.049(2) 0.066(3) -0.006(2) -0.001(2) 0.004(2)
N005 0.068(3) 0.061(3) 0.065(3) -0.003(2) -0.016(2) 0.011(2)
N006 0.076(3) 0.063(3) 0.072(3) -0.013(2) -0.004(2) 0.017(2)
C007 0.063(3) 0.054(3) 0.059(3) -0.007(2) -0.005(2) 0.004(2)
C008 0.062(3) 0.054(3) 0.063(3) -0.003(2) -0.006(2) 0.003(2)
C009 0.066(3) 0.068(3) 0.066(3) -0.015(3) -0.007(3) 0.012(3)
C00A 0.065(3) 0.053(3) 0.064(3) -0.002(2) -0.008(2) 0.009(2)
C00B 0.066(3) 0.049(3) 0.073(3) -0.003(2) -0.007(3) 0.007(2)
C00C 0.065(3) 0.060(3) 0.063(3) -0.008(2) -0.006(3) 0.009(2)
C00D 0.075(4) 0.058(3) 0.077(4) -0.015(3) -0.017(3) 0.021(3)
C00E 0.077(4) 0.052(3) 0.065(3) -0.003(2) -0.010(3) 0.010(3)
C00F 0.081(4) 0.060(3) 0.062(3) -0.013(2) -0.012(3) 0.016(3)
C00G 0.063(3) 0.062(3) 0.076(4) 0.000(3) -0.005(3) 0.002(2)
C00H 0.082(7) 0.063(6) 0.056(7) 0.002(5) -0.008(4) 0.023(5)
C00I 0.059(3) 0.076(4) 0.072(4) -0.004(3) -0.002(3) 0.004(3)
C00J 0.092(4) 0.058(3) 0.075(4) 0.002(3) 0.001(3) 0.006(3)
C00K 0.062(3) 0.057(3) 0.067(3) 0.001(2) -0.003(3) 0.010(2)
C00L 0.077(4) 0.071(3) 0.068(3) -0.011(3) -0.015(3) 0.023(3)
C00M 0.093(4) 0.080(4) 0.065(4) -0.002(3) -0.012(3) 0.010(3)
C00N 0.105(5) 0.061(3) 0.075(4) -0.016(3) -0.008(4) 0.021(3)
C00O 0.086(4) 0.084(4) 0.078(4) 0.018(3) -0.006(3) 0.006(3)
C00P 0.076(4) 0.069(4) 0.099(5) -0.004(3) -0.005(4) -0.006(3)
C00Q 0.077(4) 0.100(5) 0.061(3) -0.019(3) -0.008(3) 0.031(3)
C00R 0.078(6) 0.060(6) 0.058(8) -0.010(5) -0.006(5) 0.013(5)
C00S 0.087(4) 0.066(4) 0.085(4) 0.014(3) -0.004(3) 0.015(3)
C00T 0.126(6) 0.056(3) 0.089(5) 0.002(3) -0.006(5) 0.000(4)
C00U 0.062(3) 0.103(5) 0.097(5) -0.002(4) 0.002(3) 0.004(3)
C00V 0.079(4) 0.093(5) 0.120(6) 0.009(5) 0.003(4) -0.018(4)
C00W 0.086(8) 0.058(8) 0.063(6) -0.008(4) -0.004(5) 0.018(7)
C00X 0.124(6) 0.061(4) 0.086(5) -0.004(3) -0.011(5) 0.019(4)
C00Y 0.064(4) 0.112(6) 0.130(7) 0.008(6) 0.008(4) -0.013(4)
C00Z 0.084(14) 0.064(12) 0.078(6) -0.004(9) 0.005(8) 0.013(8)
C010 0.110(5) 0.088(5) 0.079(4) -0.006(4) -0.005(4) 0.031(4)
O011 0.107(5) 0.089(5) 0.087(5) -0.020(4) 0.021(4) -0.016(4)
C012 0.090(8) 0.070(9) 0.071(7) -0.024(5) -0.007(5) 0.008(6)
C014 0.162(11) 0.214(15) 0.230(18) -0.064(13) -0.125(13) 0.076(11)
C1 0.078(6) 0.060(6) 0.058(8) -0.010(5) -0.006(5) 0.013(5)
C0 0.090(8) 0.070(9) 0.071(7) -0.024(5) -0.007(5) 0.008(6)
C2 0.084(14) 0.064(12) 0.078(6) -0.004(9) 0.005(8) 0.013(8)
C3 0.086(8) 0.058(8) 0.063(6) -0.008(4) -0.004(5) 0.018(7)
C4 0.082(7) 0.063(6) 0.056(7) 0.002(5) -0.008(4) 0.023(5)
O0 0.107(5) 0.089(5) 0.087(5) -0.020(4) 0.021(4) -0.016(4)

loop_
_atom_type_symbol
_atom_type_description
_atom_type_scat_dispersion_real
_atom_type_scat_dispersion_imag
_atom_type_scat_source
C C 0.0033 0.0016 'International Tables Vol C Tables 4.2.6.8 and 6.1.1.4'
H H 0.0000 0.0000 'International Tables Vol C Tables 4.2.6.8 and 6.1.1.4'
N N 0.0061 0.0033 'International Tables Vol C Tables 4.2.6.8 and 6.1.1.4'
O O 0.0106 0.0060 'International Tables Vol C Tables 4.2.6.8 and 6.1.1.4'
S S 0.1246 0.1234 'International Tables Vol C Tables 4.2.6.8 and 6.1.1.4'

loop_
_geom_angle_atom_site_label_1
_geom_angle_atom_site_label_2
_geom_angle_atom_site_label_3
_geom_angle
_geom_angle_site_symmetry_1
_geom_angle_site_symmetry_3
_geom_angle_publ_flag
C00Q S001 C010 103.9(3) . . ?
C00Q S002 C014 104.0(6) . . ?
C007 N004 C00E 114.4(5) . . ?
C008 N005 C00K 111.2(4) . . ?
C008 N005 C00M 120.6(5) . . ?
C00M N005 C00K 109.3(5) . . ?
C00C N006 C00F 113.4(5) . . ?
N004 C007 C008 124.8(5) . . ?
N004 C007 C00C 123.5(5) . . ?
C00C C007 C008 111.5(5) . . ?
N005 C008 C007 111.3(5) . . ?
N005 C008 C00A 101.5(4) . . ?
N005 C008 C00G 116.3(5) . . ?
C007 C008 C00A 112.7(5) . . ?
C007 C008 C00G 100.3(4) . . ?
C00G C008 C00A 115.2(5) . . ?
O003 C009 C00A 121.4(5) . . ?
O003 C009 C00L 123.1(5) . . ?
C00L C009 C00A 115.5(5) . . ?
C008 C00A H00A 107.7 . . ?
C009 C00A C008 113.2(5) . . ?
C009 C00A H00A 107.7 . . ?
C009 C00A C00B 115.7(5) . . ?
C00B C00A C008 104.3(5) . . ?
C00B C00A H00A 107.7 . . ?
C00A C00B H00B 108.9 . . ?
C00D C00B C00A 112.6(5) . . ?
C00D C00B H00B 108.9 . . ?
C00K C00B C00A 102.5(4) . . ?
C00K C00B H00B 108.9 . . ?
C00K C00B C00D 114.7(5) . . ?
N006 C00C C007 124.7(6) . . ?
N006 C00C C00I 127.2(6) . . ?
C007 C00C C00I 108.1(5) . . ?
C00H C00D C00B 123.9(9) . . ?
C00H C00D C00R 123.4(10) . . ?
C00R C00D C00B 112.8(8) . . ?
C1 C00D C00B 116.9(10) . . ?
C4 C00D C00B 132.1(9) . . ?
C4 C00D C1 111.0(13) . . ?
N004 C00E C00F 121.7(6) . . ?
N004 C00E C00J 118.7(6) . . ?
C00J C00E C00F 119.6(5) . . ?
N006 C00F C00E 122.2(5) . . ?
N006 C00F C00N 118.7(6) . . ?
C00N C00F C00E 119.0(7) . . ?
C00I C00G C008 111.5(5) . . ?
C00P C00G C008 129.8(6) . . ?
C00P C00G C00I 118.8(6) . . ?
C00D C00H H00H 121.2 . . ?
C00D C00H C00W 117.6(15) . . ?
C00W C00H H00H 121.2 . . ?
C00G C00I C00C 108.4(5) . . ?
C00U C00I C00C 130.2(6) . . ?
C00U C00I C00G 121.3(6) . . ?
C00E C00J H00J 120.0 . . ?
C00T C00J C00E 119.9(7) . . ?
C00T C00J H00J 120.0 . . ?
N005 C00K C00B 106.5(4) . . ?
N005 C00K H00K 108.8 . . ?
N005 C00K C00S 104.8(5) . . ?
C00B C00K H00K 108.8 . . ?
C00B C00K C00S 118.6(5) . . ?
C00S C00K H00K 108.8 . . ?
C009 C00L H00L 117.1 . . ?
C00Q C00L C009 125.8(6) . . ?
C00Q C00L H00L 117.1 . . ?
N005 C00M H00C 110.9 . . ?
N005 C00M H00D 110.9 . . ?
N005 C00M C00O 104.3(6) . . ?
H00C C00M H00D 108.9 . . ?
C00O C00M H00C 110.9 . . ?
C00O C00M H00D 110.9 . . ?
C00F C00N H00N 119.9 . . ?
C00X C00N C00F 120.3(7) . . ?
C00X C00N H00N 119.9 . . ?
C00M C00O H00E 111.1 . . ?
C00M C00O H00F 111.1 . . ?
C00M C00O C00S 103.3(6) . . ?
H00E C00O H00F 109.1 . . ?
C00S C00O H00E 111.1 . . ?
C00S C00O H00F 111.1 . . ?
C00G C00P H00P 120.5 . . ?
C00V C00P C00G 118.9(7) . . ?
C00V C00P H00P 120.5 . . ?
S001 C00Q S002 115.4(4) . . ?
C00L C00Q S001 124.2(6) . . ?
C00L C00Q S002 120.4(6) . . ?
C00D C00R H00R 121.9 . . ?
C012 C00R C00D 116.1(12) . . ?
C012 C00R H00R 121.9 . . ?
C00K C00S H00G 111.4 . . ?
C00K C00S H00I 111.4 . . ?
C00O C00S C00K 101.9(5) . . ?
C00O C00S H00G 111.4 . . ?
C00O C00S H00I 111.4 . . ?
H00G C00S H00I 109.3 . . ?
C00J C00T H00T 119.8 . . ?
C00J C00T C00X 120.3(7) . . ?
C00X C00T H00T 119.8 . . ?
C00I C00U H00U 120.8 . . ?
C00Y C00U C00I 118.4(8) . . ?
C00Y C00U H00U 120.8 . . ?
C00P C00V H00V 119.5 . . ?
C00Y C00V C00P 121.1(7) . . ?
C00Y C00V H00V 119.5 . . ?
C00H C00W C00Z 122.4(16) . . ?
O011 C00W C00H 115.0(14) . . ?
O011 C00W C00Z 122.5(13) . . ?
C00N C00X C00T 120.8(6) . . ?
C00N C00X H00X 119.6 . . ?
C00T C00X H00X 119.6 . . ?
C00U C00Y C00V 121.5(8) . . ?
C00U C00Y H00Y 119.2 . . ?
C00V C00Y H00Y 119.2 . . ?
C00W C00Z H00Z 120.1 . . ?
C00W C00Z C012 119.8(12) . . ?
C012 C00Z H00Z 120.1 . . ?
S001 C010 H01A 109.5 . . ?
S001 C010 H01B 109.5 . . ?
S001 C010 H01C 109.5 . . ?
H01A C010 H01B 109.5 . . ?
H01A C010 H01C 109.5 . . ?
H01B C010 H01C 109.5 . . ?
C00R C012 H012 119.9 . . ?
C00Z C012 C00R 120.2(14) . . ?
C00Z C012 H012 119.9 . . ?
S002 C014 H01D 109.5 . . ?
S002 C014 H01E 109.5 . . ?
S002 C014 H01F 109.5 . . ?
H01D C014 H01E 109.5 . . ?
H01D C014 H01F 109.5 . . ?
H01E C014 H01F 109.5 . . ?
C00D C1 H1 118.7 . . ?
C0 C1 C00D 122.6(17) . . ?
C0 C1 H1 118.7 . . ?
C1 C0 H0 118.5 . . ?
C1 C0 C2 123(2) . . ?
C2 C0 H0 118.5 . . ?
C0 C2 H2 122.2 . . ?
C3 C2 C0 115.5(18) . . ?
C3 C2 H2 122.2 . . ?
C2 C3 C4 121(2) . . ?
O0 C3 C2 119.1(18) . . ?
O0 C3 C4 120(2) . . ?
C00D C4 H4 117.0 . . ?
C3 C4 C00D 126.0(17) . . ?
C3 C4 H4 117.0 . . ?
C3 O0 H0A 109.5 . . ?

loop_
_geom_bond_atom_site_label_1
_geom_bond_atom_site_label_2
_geom_bond_distance
_geom_bond_site_symmetry_2
_geom_bond_publ_flag
S001 C00Q 1.734(7) . ?
S001 C010 1.778(9) . ?
S002 C00Q 1.739(8) . ?
S002 C014 1.788(11) . ?
O003 C009 1.226(7) . ?
N004 C007 1.306(7) . ?
N004 C00E 1.386(7) . ?
N005 C008 1.463(7) . ?
N005 C00K 1.474(7) . ?
N005 C00M 1.473(9) . ?
N006 C00C 1.310(7) . ?
N006 C00F 1.388(9) . ?
C007 C008 1.522(7) . ?
C007 C00C 1.418(8) . ?
C008 C00A 1.546(9) . ?
C008 C00G 1.533(8) . ?
C009 C00A 1.524(8) . ?
C009 C00L 1.449(9) . ?
C00A H00A 0.9800 . ?
C00A C00B 1.539(7) . ?
C00B H00B 0.9800 . ?
C00B C00D 1.529(9) . ?
C00B C00K 1.519(8) . ?
C00C C00I 1.463(9) . ?
C00D C00H 1.36(2) . ?
C00D C00R 1.410(15) . ?
C00D C1 1.43(2) . ?
C00D C4 1.39(2) . ?
C00E C00F 1.416(9) . ?
C00E C00J 1.401(9) . ?
C00F C00N 1.414(8) . ?
C00G C00I 1.406(9) . ?
C00G C00P 1.395(9) . ?
C00H H00H 0.9300 . ?
C00H C00W 1.36(2) . ?
C00I C00U 1.395(9) . ?
C00J H00J 0.9300 . ?
C00J C00T 1.385(9) . ?
C00K H00K 0.9800 . ?
C00K C00S 1.528(9) . ?
C00L H00L 0.9300 . ?
C00L C00Q 1.348(9) . ?
C00M H00C 0.9700 . ?
C00M H00D 0.9700 . ?
C00M C00O 1.507(10) . ?
C00N H00N 0.9300 . ?
C00N C00X 1.365(12) . ?
C00O H00E 0.9700 . ?
C00O H00F 0.9700 . ?
C00O C00S 1.512(11) . ?
C00P H00P 0.9300 . ?
C00P C00V 1.388(11) . ?
C00R H00R 0.9300 . ?
C00R C012 1.40(2) . ?
C00S H00G 0.9700 . ?
C00S H00I 0.9700 . ?
C00T H00T 0.9300 . ?
C00T C00X 1.397(12) . ?
C00U H00U 0.9300 . ?
C00U C00Y 1.359(11) . ?
C00V H00V 0.9300 . ?
C00V C00Y 1.375(12) . ?
C00W C00Z 1.36(2) . ?
C00W O011 1.34(2) . ?
C00X H00X 0.9300 . ?
C00Y H00Y 0.9300 . ?
C00Z H00Z 0.9300 . ?
C00Z C012 1.381(19) . ?
C010 H01A 0.9600 . ?
C010 H01B 0.9600 . ?
C010 H01C 0.9600 . ?
C012 H012 0.9300 . ?
C014 H01D 0.9600 . ?
C014 H01E 0.9600 . ?
C014 H01F 0.9600 . ?
C1 H1 0.9300 . ?
C1 C0 1.38(3) . ?
C0 H0 0.9300 . ?
C0 C2 1.39(2) . ?
C2 H2 0.9300 . ?
C2 C3 1.37(2) . ?
C3 C4 1.39(2) . ?
C3 O0 1.35(2) . ?
C4 H4 0.9300 . ?
O0 H0A 0.8200 . ?

loop_
_geom_torsion_atom_site_label_1
_geom_torsion_atom_site_label_2
_geom_torsion_atom_site_label_3
_geom_torsion_atom_site_label_4
_geom_torsion
_geom_torsion_site_symmetry_1
_geom_torsion_site_symmetry_2
_geom_torsion_site_symmetry_3
_geom_torsion_site_symmetry_4
_geom_torsion_publ_flag
O003 C009 C00A C008 112.2(7) . . . . ?
O003 C009 C00A C00B -8.2(9) . . . . ?
O003 C009 C00L C00Q -2.6(11) . . . . ?
N004 C007 C008 N005 -64.9(8) . . . . ?
N004 C007 C008 C00A 48.4(7) . . . . ?
N004 C007 C008 C00G 171.5(5) . . . . ?
N004 C007 C00C N006 2.9(9) . . . . ?
N004 C007 C00C C00I -173.9(5) . . . . ?
N004 C00E C00F N006 3.1(9) . . . . ?
N004 C00E C00F C00N 179.3(5) . . . . ?
N004 C00E C00J C00T -179.5(6) . . . . ?
N005 C008 C00A C009 -162.8(5) . . . . ?
N005 C008 C00A C00B -36.1(6) . . . . ?
N005 C008 C00G C00I -115.1(6) . . . . ?
N005 C008 C00G C00P 64.9(9) . . . . ?
N005 C00K C00S C00O 31.7(6) . . . . ?
N005 C00M C00O C00S 34.2(7) . . . . ?
N006 C00C C00I C00G -174.8(6) . . . . ?
N006 C00C C00I C00U 1.2(11) . . . . ?
N006 C00F C00N C00X 175.8(6) . . . . ?
C007 N004 C00E C00F -2.0(8) . . . . ?
C007 N004 C00E C00J 176.3(6) . . . . ?
C007 C008 C00A C009 78.1(6) . . . . ?
C007 C008 C00A C00B -155.2(4) . . . . ?
C007 C008 C00G C00I 5.0(7) . . . . ?
C007 C008 C00G C00P -175.0(7) . . . . ?
C007 C00C C00I C00G 1.9(7) . . . . ?
C007 C00C C00I C00U 177.9(7) . . . . ?
C008 N005 C00K C00B -2.1(6) . . . . ?
C008 N005 C00K C00S 124.4(6) . . . . ?
C008 N005 C00M C00O -144.9(6) . . . . ?
C008 C007 C00C N006 178.3(5) . . . . ?
C008 C007 C00C C00I 1.5(7) . . . . ?
C008 C00A C00B C00D 158.8(5) . . . . ?
C008 C00A C00B C00K 35.1(6) . . . . ?
C008 C00G C00I C00C -4.5(7) . . . . ?
C008 C00G C00I C00U 179.0(6) . . . . ?
C008 C00G C00P C00V 179.8(7) . . . . ?
C009 C00A C00B C00D -76.1(7) . . . . ?
C009 C00A C00B C00K 160.2(5) . . . . ?
C009 C00L C00Q S001 -179.7(5) . . . . ?
C009 C00L C00Q S002 1.8(10) . . . . ?
C00A C008 C00G C00I 126.3(6) . . . . ?
C00A C008 C00G C00P -53.7(9) . . . . ?
C00A C009 C00L C00Q 178.6(6) . . . . ?
C00A C00B C00D C00H -59.1(11) . . . . ?
C00A C00B C00D C00R 120.0(8) . . . . ?
C00A C00B C00D C1 -71.4(13) . . . . ?
C00A C00B C00D C4 106.8(12) . . . . ?
C00A C00B C00K N005 -20.7(6) . . . . ?
C00A C00B C00K C00S -138.4(6) . . . . ?
C00B C00D C00H C00W -178.2(11) . . . . ?
C00B C00D C00R C012 -176.1(11) . . . . ?
C00B C00D C1 C0 171(2) . . . . ?
C00B C00D C4 C3 -177.7(13) . . . . ?
C00B C00K C00S C00O 150.4(6) . . . . ?
C00C N006 C00F C00E -1.1(8) . . . . ?
C00C N006 C00F C00N -177.3(6) . . . . ?
C00C C007 C008 N005 119.8(5) . . . . ?
C00C C007 C008 C00A -126.8(5) . . . . ?
C00C C007 C008 C00G -3.8(6) . . . . ?
C00C C00I C00U C00Y -173.9(8) . . . . ?
C00D C00B C00K N005 -143.0(5) . . . . ?
C00D C00B C00K C00S 99.3(6) . . . . ?
C00D C00H C00W C00Z -8(3) . . . . ?
C00D C00H C00W O011 176.5(13) . . . . ?
C00D C00R C012 C00Z -4(2) . . . . ?
C00D C1 C0 C2 10(4) . . . . ?
C00E N004 C007 C008 -175.5(5) . . . . ?
C00E N004 C007 C00C -0.8(8) . . . . ?
C00E C00F C00N C00X -0.5(10) . . . . ?
C00E C00J C00T C00X 0.8(11) . . . . ?
C00F N006 C00C C007 -1.7(8) . . . . ?
C00F N006 C00C C00I 174.5(6) . . . . ?
C00F C00E C00J C00T -1.2(10) . . . . ?
C00F C00N C00X C00T 0.2(12) . . . . ?
C00G C008 C00A C009 -36.3(7) . . . . ?
C00G C008 C00A C00B 90.4(5) . . . . ?
C00G C00I C00U C00Y 1.7(12) . . . . ?
C00G C00P C00V C00Y 0.5(13) . . . . ?
C00H C00D C00R C012 3.0(15) . . . . ?
C00H C00W C00Z C012 7(3) . . . . ?
C00I C00G C00P C00V -0.1(11) . . . . ?
C00I C00U C00Y C00V -1.3(14) . . . . ?
C00J C00E C00F N006 -175.1(6) . . . . ?
C00J C00E C00F C00N 1.1(9) . . . . ?
C00J C00T C00X C00N -0.3(12) . . . . ?
C00K N005 C008 C007 143.9(5) . . . . ?
C00K N005 C008 C00A 23.8(6) . . . . ?
C00K N005 C008 C00G -102.1(6) . . . . ?
C00K N005 C00M C00O -14.2(7) . . . . ?
C00K C00B C00D C00H 57.6(11) . . . . ?
C00K C00B C00D C00R -123.3(8) . . . . ?
C00K C00B C00D C1 45.3(13) . . . . ?
C00K C00B C00D C4 -136.6(11) . . . . ?
C00L C009 C00A C008 -68.9(7) . . . . ?
C00L C009 C00A C00B 170.7(6) . . . . ?
C00M N005 C008 C007 -86.2(7) . . . . ?
C00M N005 C008 C00A 153.6(5) . . . . ?
C00M N005 C008 C00G 27.8(8) . . . . ?
C00M N005 C00K C00B -137.6(6) . . . . ?
C00M N005 C00K C00S -11.1(7) . . . . ?
C00M C00O C00S C00K -40.5(7) . . . . ?
C00P C00G C00I C00C 175.5(6) . . . . ?
C00P C00G C00I C00U -1.0(10) . . . . ?
C00P C00V C00Y C00U 0.2(15) . . . . ?
C00R C00D C00H C00W 2.8(18) . . . . ?
C00W C00Z C012 C00R -1(3) . . . . ?
C010 S001 C00Q S002 178.4(4) . . . . ?
C010 S001 C00Q C00L -0.2(7) . . . . ?
O011 C00W C00Z C012 -177.8(15) . . . . ?
C014 S002 C00Q S001 1.8(9) . . . . ?
C014 S002 C00Q C00L -179.6(9) . . . . ?
C1 C00D C4 C3 1(2) . . . . ?
C1 C0 C2 C3 -5(4) . . . . ?
C0 C2 C3 C4 -2(4) . . . . ?
C0 C2 C3 O0 -179.5(19) . . . . ?
C2 C3 C4 C00D 4(3) . . . . ?
C4 C00D C1 C0 -7(3) . . . . ?
O0 C3 C4 C00D -178.2(15) . . . . ?

loop_
_smtbx_masks_void_nr
_smtbx_masks_void_average_x
_smtbx_masks_void_average_y
_smtbx_masks_void_average_z
_smtbx_masks_void_volume
_smtbx_masks_void_count_electrons
_smtbx_masks_void_content
1 0.000 0.500 0.250 33.0 7.3 '0.8 water'
2 0.500 0.000 0.750 33.0 7.3 '0.8 water'
